data_4326335
loop_
_publ_author_name
'Sabuj Kundu'
'William W. Brennessel'
'William D. Jones'

_publ_contact_author_address 'Department of Chemistry, University of Rochester, Rochester, New York 14627'
_publ_contact_author_email jones@chem.rochester.edu
_publ_contact_author_name 'William D. Jones'
_publ_section_title
;
 Synthesis and Reactivity of New Ni, Pd, and Pt
 2,6-Bis(di-tert-butylphosphinito)pyridine Pincer Complexes
;
_journal_name_full 'Inorganic Chemistry'
_journal_page_first 9443
_journal_page_last 9453
_journal_paper_doi 10.1021/ic201102v
_journal_volume 50
_journal_year 2011
_chemical_absolute_configuration ad
_chemical_formula_moiety 'C21 H39 Cl N O2 P2 Pt, C24 H20 B, C6 H6'
_chemical_formula_sum 'C51 H65 B Cl N O2 P2 Pt'
_chemical_formula_weight 1027.33
_chemical_name_common jonsk45
_chemical_name_systematic
; 
 [(PONOP)PtCl] BPh4.C6H6
;
_space_group_IT_number 4
_symmetry_cell_setting monoclinic
_symmetry_space_group_name_Hall 'P 2yb'
_symmetry_space_group_name_H-M 'P 1 21 1'
_atom_sites_solution_hydrogens geom
_atom_sites_solution_primary direct
_atom_sites_solution_secondary difmap
_audit_creation_method SHELXL-97
_cell_angle_alpha 90.00
_cell_angle_beta 95.038(5)
_cell_angle_gamma 90.00
_cell_formula_units_Z 4
_cell_length_a 11.635(3)
_cell_length_b 23.104(6)
_cell_length_c 17.868(4)
_cell_measurement_reflns_used 3934
_cell_measurement_temperature 100.0(1)
_cell_measurement_theta_max 26.93
_cell_measurement_theta_min 2.35
_cell_volume 4785(2)
_computing_cell_refinement 'SAINT (Bruker, 2009)'
_computing_data_collection 'APEX2 (Bruker, 2010)'
_computing_data_reduction 'SAINT (Bruker, 2009)'
_computing_molecular_graphics 'SHELXTL (Sheldrick, 2008)'
_computing_publication_material 'SHELXTL (Sheldrick, 2008)'
_computing_structure_refinement 'SHELXL-97 (Sheldrick, 2008)'
_computing_structure_solution 'SIR97 (Altomare et al., 1999)'
_diffrn_ambient_temperature 100.0(1)
_diffrn_measured_fraction_theta_full 1.000
_diffrn_measured_fraction_theta_max 1.000
_diffrn_measurement_device_type 'Bruker SMART APEX II CCD Platform'
_diffrn_measurement_method 'area detector, \w scans per \f'
_diffrn_radiation_monochromator graphite
_diffrn_radiation_source 'fine-focus sealed tube'
_diffrn_radiation_type MoK\a
_diffrn_radiation_wavelength 0.71073
_diffrn_reflns_av_R_equivalents 0.1103
_diffrn_reflns_av_sigmaI/netI 0.1275
_diffrn_reflns_limit_h_max 18
_diffrn_reflns_limit_h_min -18
_diffrn_reflns_limit_k_max 36
_diffrn_reflns_limit_k_min -36
_diffrn_reflns_limit_l_max 27
_diffrn_reflns_limit_l_min -27
_diffrn_reflns_number 119232
_diffrn_reflns_theta_full 33.73
_diffrn_reflns_theta_max 33.73
_diffrn_reflns_theta_min 1.76
_diffrn_standards_number 0
_exptl_absorpt_coefficient_mu 3.095
_exptl_absorpt_correction_T_max 0.8361
_exptl_absorpt_correction_T_min 0.4021
_exptl_absorpt_correction_type multi-scan
_exptl_absorpt_process_details 'SADABS (Sheldrick, 2008)'
_exptl_crystal_colour colorless
_exptl_crystal_density_diffrn 1.426
_exptl_crystal_description needle
_exptl_crystal_F_000 2096
_exptl_crystal_size_max 0.36
_exptl_crystal_size_mid 0.14
_exptl_crystal_size_min 0.06
_refine_diff_density_max 1.096
_refine_diff_density_min -1.930
_refine_diff_density_rms 0.181
_refine_ls_abs_structure_details 'Flack H D (1983), 18698 Friedel pairs, Acta Cryst. A39, 876-881'
_refine_ls_abs_structure_Flack -0.016(4)
_refine_ls_extinction_method none
_refine_ls_goodness_of_fit_ref 1.003
_refine_ls_hydrogen_treatment constr
_refine_ls_matrix_type full
_refine_ls_number_parameters 1087
_refine_ls_number_reflns 38201
_refine_ls_number_restraints 7
_refine_ls_restrained_S_all 1.003
_refine_ls_R_factor_all 0.0949
_refine_ls_R_factor_gt 0.0571
_refine_ls_shift/su_max 0.001
_refine_ls_shift/su_mean 0.000
_refine_ls_structure_factor_coef Fsqd
_refine_ls_weighting_details 'calc w=1/[\s^2^(Fo^2^)+(0.0301P)^2^+0.0000P] where P=(Fo^2^+2Fc^2^)/3'
_refine_ls_weighting_scheme calc
_refine_ls_wR_factor_gt 0.0955
_refine_ls_wR_factor_ref 0.1095
_reflns_number_gt 27213
_reflns_number_total 38201
_reflns_threshold_expression >2sigma(I)
_cod_data_source_file ic201102v_si_002_04.cif
_cod_data_source_block jonsk45_3c
_cod_database_code 4326335

loop_
_symmetry_equiv_pos_as_xyz
'x, y, z'
'-x, y+1/2, -z'

loop_
_atom_site_label
_atom_site_type_symbol
_atom_site_fract_x
_atom_site_fract_y
_atom_site_fract_z
_atom_site_U_iso_or_equiv
_atom_site_adp_type
_atom_site_occupancy
_atom_site_symmetry_multiplicity
_atom_site_calc_flag
_atom_site_refinement_flags
Pt1 Pt 0.407305(17) 0.237197(8) 0.921506(11) 0.01769(5) Uani 1 1 d .
Cl1 Cl 0.49358(16) 0.27355(7) 0.82122(9) 0.0366(4) Uani 1 1 d .
P1 P 0.34628(14) 0.32343(7) 0.96431(9) 0.0183(3) Uani 1 1 d .
P2 P 0.45280(14) 0.14193(7) 0.90933(9) 0.0209(3) Uani 1 1 d .
N1 N 0.3310(4) 0.20700(19) 1.0096(2) 0.0170(9) Uani 1 1 d .
O1 O 0.2857(3) 0.30108(16) 1.0399(2) 0.0192(8) Uani 1 1 d .
O2 O 0.3848(4) 0.11419(17) 0.9791(2) 0.0256(9) Uani 1 1 d .
C1 C 0.2786(4) 0.2436(2) 1.0543(3) 0.0180(10) Uani 1 1 d .
C2 C 0.2214(4) 0.2248(3) 1.1140(3) 0.0242(11) Uani 1 1 d .
H2 H 0.1832 0.2512 1.1443 0.029 Uiso 1 1 calc R
C3 C 0.2220(5) 0.1664(3) 1.1279(3) 0.0242(13) Uani 1 1 d .
H3 H 0.1839 0.1522 1.1691 0.029 Uiso 1 1 calc R
C4 C 0.2762(5) 0.1280(3) 1.0843(3) 0.0237(13) Uani 1 1 d .
H4 H 0.2763 0.0877 1.0947 0.028 Uiso 1 1 calc R
C5 C 0.3304(5) 0.1499(3) 1.0247(3) 0.0204(11) Uani 1 1 d .
C6 C 0.2252(5) 0.3585(2) 0.9100(3) 0.0227(12) Uani 1 1 d .
C7 C 0.1335(5) 0.3110(3) 0.8955(4) 0.0303(15) Uani 1 1 d .
H7A H 0.0656 0.3271 0.8664 0.045 Uiso 1 1 calc R
H7B H 0.1113 0.2963 0.9436 0.045 Uiso 1 1 calc R
H7C H 0.1653 0.2793 0.8672 0.045 Uiso 1 1 calc R
C8 C 0.2634(6) 0.3785(3) 0.8342(3) 0.0308(15) Uani 1 1 d .
H8A H 0.1963 0.3929 0.8026 0.046 Uiso 1 1 calc R
H8B H 0.2977 0.3459 0.8091 0.046 Uiso 1 1 calc R
H8C H 0.3205 0.4095 0.8425 0.046 Uiso 1 1 calc R
C9 C 0.1719(6) 0.4081(3) 0.9519(4) 0.0298(15) Uani 1 1 d .
H9A H 0.1037 0.4228 0.9217 0.045 Uiso 1 1 calc R
H9B H 0.2286 0.4393 0.9606 0.045 Uiso 1 1 calc R
H9C H 0.1493 0.3940 1.0002 0.045 Uiso 1 1 calc R
C10 C 0.4595(5) 0.3723(3) 1.0066(3) 0.0250(13) Uani 1 1 d .
C11 C 0.5653(6) 0.3338(3) 1.0284(4) 0.0336(16) Uani 1 1 d .
H11A H 0.6260 0.3570 1.0554 0.050 Uiso 1 1 calc R
H11B H 0.5940 0.3176 0.9829 0.050 Uiso 1 1 calc R
H11C H 0.5431 0.3022 1.0608 0.050 Uiso 1 1 calc R
C12 C 0.4921(6) 0.4171(3) 0.9478(4) 0.0313(15) Uani 1 1 d .
H12A H 0.5612 0.4383 0.9675 0.047 Uiso 1 1 calc R
H12B H 0.4281 0.4443 0.9373 0.047 Uiso 1 1 calc R
H12C H 0.5076 0.3971 0.9014 0.047 Uiso 1 1 calc R
C13 C 0.4212(6) 0.4026(3) 1.0764(4) 0.0346(16) Uani 1 1 d .
H13A H 0.4859 0.4248 1.1007 0.052 Uiso 1 1 calc R
H13B H 0.3962 0.3736 1.1116 0.052 Uiso 1 1 calc R
H13C H 0.3571 0.4289 1.0617 0.052 Uiso 1 1 calc R
C14 C 0.3849(6) 0.1017(3) 0.8278(3) 0.0273(14) Uani 1 1 d .
C15 C 0.2632(6) 0.1260(4) 0.8160(5) 0.045(2) Uani 1 1 d .
H15A H 0.2187 0.1037 0.7768 0.068 Uiso 1 1 calc R
H15B H 0.2665 0.1666 0.8006 0.068 Uiso 1 1 calc R
H15C H 0.2261 0.1233 0.8630 0.068 Uiso 1 1 calc R
C16 C 0.4476(7) 0.1146(4) 0.7583(4) 0.058(3) Uani 1 1 d .
H16A H 0.4042 0.0979 0.7140 0.087 Uiso 1 1 calc R
H16B H 0.5250 0.0976 0.7644 0.087 Uiso 1 1 calc R
H16C H 0.4538 0.1566 0.7520 0.087 Uiso 1 1 calc R
C17 C 0.3776(9) 0.0364(3) 0.8397(5) 0.063(3) Uani 1 1 d .
H17A H 0.3325 0.0188 0.7967 0.094 Uiso 1 1 calc R
H17B H 0.3399 0.0286 0.8856 0.094 Uiso 1 1 calc R
H17C H 0.4555 0.0199 0.8445 0.094 Uiso 1 1 calc R
C18 C 0.6052(5) 0.1240(3) 0.9394(4) 0.0302(14) Uani 1 1 d .
C19 C 0.6326(6) 0.1562(3) 1.0135(4) 0.0413(18) Uani 1 1 d .
H19A H 0.7137 0.1501 1.0313 0.062 Uiso 1 1 calc R
H19B H 0.5832 0.1416 1.0509 0.062 Uiso 1 1 calc R
H19C H 0.6185 0.1977 1.0056 0.062 Uiso 1 1 calc R
C20 C 0.6794(7) 0.1461(4) 0.8811(5) 0.052(2) Uani 1 1 d .
H20A H 0.7608 0.1434 0.9002 0.078 Uiso 1 1 calc R
H20B H 0.6598 0.1865 0.8695 0.078 Uiso 1 1 calc R
H20C H 0.6661 0.1227 0.8354 0.078 Uiso 1 1 calc R
C21 C 0.6243(6) 0.0591(3) 0.9514(5) 0.045(2) Uani 1 1 d .
H21A H 0.7014 0.0525 0.9767 0.067 Uiso 1 1 calc R
H21B H 0.6179 0.0394 0.9026 0.067 Uiso 1 1 calc R
H21C H 0.5660 0.0439 0.9825 0.067 Uiso 1 1 calc R
Pt2 Pt 0.932439(17) 0.225764(7) 0.601008(10) 0.01493(4) Uani 1 1 d .
Cl2 Cl 1.04537(12) 0.22012(6) 0.71285(7) 0.0241(3) Uani 1 1 d .
P3 P 0.85061(13) 0.31357(6) 0.61930(8) 0.0166(3) Uani 1 1 d .
P4 P 0.98014(13) 0.13877(6) 0.55159(8) 0.0169(3) Uani 1 1 d .
O3 O 0.7711(3) 0.32080(16) 0.5386(2) 0.0202(8) Uani 1 1 d .
O4 O 0.8977(3) 0.14031(16) 0.4712(2) 0.0216(8) Uani 1 1 d .
N2 N 0.8337(3) 0.23105(19) 0.5032(2) 0.0162(8) Uani 1 1 d .
C22 C 0.7689(5) 0.2787(2) 0.4866(3) 0.0195(11) Uani 1 1 d .
C23 C 0.7034(5) 0.2841(2) 0.4190(3) 0.0228(12) Uani 1 1 d .
H23 H 0.6612 0.3185 0.4069 0.027 Uiso 1 1 calc R
C24 C 0.7006(5) 0.2385(3) 0.3695(3) 0.0260(12) Uani 1 1 d .
H24 H 0.6548 0.2413 0.3229 0.031 Uiso 1 1 calc R
C25 C 0.7628(5) 0.1893(2) 0.3862(3) 0.0199(11) Uani 1 1 d .
H25 H 0.7590 0.1573 0.3527 0.024 Uiso 1 1 calc R
C26 C 0.8315(5) 0.1875(2) 0.4534(3) 0.0170(10) Uani 1 1 d .
C27 C 0.9422(6) 0.3780(3) 0.6164(3) 0.0230(14) Uani 1 1 d .
C28 C 1.0124(6) 0.3699(3) 0.5482(4) 0.0317(15) Uani 1 1 d .
H28A H 1.0645 0.4030 0.5446 0.048 Uiso 1 1 calc R
H28B H 0.9599 0.3675 0.5023 0.048 Uiso 1 1 calc R
H28C H 1.0577 0.3342 0.5542 0.048 Uiso 1 1 calc R
C29 C 1.0243(6) 0.3802(3) 0.6890(4) 0.0321(16) Uani 1 1 d .
H29A H 1.0792 0.4121 0.6857 0.048 Uiso 1 1 calc R
H29B H 1.0664 0.3435 0.6952 0.048 Uiso 1 1 calc R
H29C H 0.9794 0.3864 0.7322 0.048 Uiso 1 1 calc R
C30 C 0.8721(6) 0.4350(2) 0.6067(4) 0.0316(15) Uani 1 1 d .
H30A H 0.9250 0.4676 0.6023 0.047 Uiso 1 1 calc R
H30B H 0.8283 0.4409 0.6505 0.047 Uiso 1 1 calc R
H30C H 0.8187 0.4326 0.5612 0.047 Uiso 1 1 calc R
C31 C 0.7395(5) 0.3123(2) 0.6864(3) 0.0197(11) Uani 1 1 d .
C32 C 0.6775(5) 0.2537(3) 0.6723(3) 0.0293(14) Uani 1 1 d .
H32A H 0.6127 0.2510 0.7037 0.044 Uiso 1 1 calc R
H32B H 0.7318 0.2220 0.6851 0.044 Uiso 1 1 calc R
H32C H 0.6485 0.2508 0.6193 0.044 Uiso 1 1 calc R
C33 C 0.7970(6) 0.3137(3) 0.7670(3) 0.0283(14) Uani 1 1 d .
H33A H 0.7391 0.3058 0.8023 0.042 Uiso 1 1 calc R
H33B H 0.8310 0.3519 0.7774 0.042 Uiso 1 1 calc R
H33C H 0.8576 0.2841 0.7726 0.042 Uiso 1 1 calc R
C34 C 0.6519(6) 0.3616(3) 0.6737(4) 0.0306(14) Uani 1 1 d .
H34A H 0.5891 0.3559 0.7060 0.046 Uiso 1 1 calc R
H34B H 0.6205 0.3618 0.6209 0.046 Uiso 1 1 calc R
H34C H 0.6901 0.3986 0.6859 0.046 Uiso 1 1 calc R
C35 C 1.1252(5) 0.1352(2) 0.5183(3) 0.0209(11) Uani 1 1 d .
C36 C 1.1434(5) 0.1945(3) 0.4829(4) 0.0296(14) Uani 1 1 d .
H36A H 1.2192 0.1956 0.4631 0.044 Uiso 1 1 calc R
H36B H 1.1394 0.2247 0.5212 0.044 Uiso 1 1 calc R
H36C H 1.0831 0.2012 0.4420 0.044 Uiso 1 1 calc R
C37 C 1.2122(5) 0.1276(3) 0.5867(4) 0.0288(14) Uani 1 1 d .
H37A H 1.2907 0.1308 0.5713 0.043 Uiso 1 1 calc R
H37B H 1.2019 0.0894 0.6090 0.043 Uiso 1 1 calc R
H37C H 1.1997 0.1577 0.6238 0.043 Uiso 1 1 calc R
C38 C 1.1401(6) 0.0881(3) 0.4603(4) 0.0317(15) Uani 1 1 d .
H38A H 1.2130 0.0941 0.4378 0.048 Uiso 1 1 calc R
H38B H 1.0759 0.0899 0.4210 0.048 Uiso 1 1 calc R
H38C H 1.1409 0.0502 0.4848 0.048 Uiso 1 1 calc R
C39 C 0.9260(5) 0.0722(2) 0.5950(4) 0.0225(13) Uani 1 1 d .
C40 C 0.8001(6) 0.0847(3) 0.6063(5) 0.0418(19) Uani 1 1 d .
H40A H 0.7662 0.0510 0.6295 0.063 Uiso 1 1 calc R
H40B H 0.7576 0.0925 0.5576 0.063 Uiso 1 1 calc R
H40C H 0.7955 0.1184 0.6391 0.063 Uiso 1 1 calc R
C41 C 0.9914(6) 0.0610(3) 0.6709(4) 0.0324(16) Uani 1 1 d .
H41A H 0.9526 0.0303 0.6970 0.049 Uiso 1 1 calc R
H41B H 0.9935 0.0965 0.7010 0.049 Uiso 1 1 calc R
H41C H 1.0704 0.0489 0.6636 0.049 Uiso 1 1 calc R
C42 C 0.9326(6) 0.0195(3) 0.5446(4) 0.0340(16) Uani 1 1 d .
H42A H 0.8917 -0.0129 0.5656 0.051 Uiso 1 1 calc R
H42B H 1.0136 0.0089 0.5413 0.051 Uiso 1 1 calc R
H42C H 0.8967 0.0285 0.4942 0.051 Uiso 1 1 calc R
B1 B 0.9287(6) 0.3550(3) 0.2159(4) 0.0193(13) Uani 1 1 d .
C43 C 0.9360(5) 0.2849(3) 0.2325(3) 0.0210(12) Uani 1 1 d .
C44 C 1.0343(6) 0.2555(3) 0.2632(4) 0.0255(13) Uani 1 1 d .
H44 H 1.1015 0.2774 0.2781 0.031 Uiso 1 1 calc R
C45 C 1.0383(6) 0.1962(3) 0.2730(4) 0.0294(15) Uani 1 1 d .
H45 H 1.1066 0.1789 0.2960 0.035 Uiso 1 1 calc R
C46 C 0.9472(7) 0.1623(3) 0.2503(4) 0.0332(17) Uani 1 1 d .
H46 H 0.9508 0.1214 0.2558 0.040 Uiso 1 1 calc R
C47 C 0.8470(6) 0.1897(3) 0.2183(4) 0.0295(15) Uani 1 1 d .
H47 H 0.7817 0.1668 0.2021 0.035 Uiso 1 1 calc R
C48 C 0.8406(5) 0.2489(2) 0.2097(4) 0.0253(13) Uani 1 1 d .
H48 H 0.7711 0.2659 0.1882 0.030 Uiso 1 1 calc R
C49 C 0.8243(5) 0.3838(2) 0.2605(3) 0.0192(11) Uani 1 1 d .
C50 C 0.8396(5) 0.4173(2) 0.3254(3) 0.0213(12) Uani 1 1 d .
H50 H 0.9161 0.4245 0.3464 0.026 Uiso 1 1 calc R
C51 C 0.7486(6) 0.4407(3) 0.3611(3) 0.0269(13) Uani 1 1 d .
H51 H 0.7640 0.4640 0.4045 0.032 Uiso 1 1 calc R
C52 C 0.6354(6) 0.4299(2) 0.3334(3) 0.0231(13) Uani 1 1 d .
H52 H 0.5729 0.4448 0.3582 0.028 Uiso 1 1 calc R
C53 C 0.6155(6) 0.3971(3) 0.2691(4) 0.0249(14) Uani 1 1 d .
H53 H 0.5387 0.3897 0.2489 0.030 Uiso 1 1 calc R
C54 C 0.7085(5) 0.3746(3) 0.2333(4) 0.0259(13) Uani 1 1 d .
H54 H 0.6927 0.3524 0.1889 0.031 Uiso 1 1 calc R
C55 C 0.8985(5) 0.3643(3) 0.1242(3) 0.0183(11) Uani 1 1 d .
C56 C 0.8578(5) 0.4171(2) 0.0950(3) 0.0253(13) Uani 1 1 d .
H56 H 0.8457 0.4478 0.1287 0.030 Uiso 1 1 calc R
C57 C 0.8347(6) 0.4264(3) 0.0191(4) 0.0292(14) Uani 1 1 d .
H57 H 0.8108 0.4637 0.0014 0.035 Uiso 1 1 calc R
C58 C 0.8458(6) 0.3827(3) -0.0306(4) 0.0307(15) Uani 1 1 d .
H58 H 0.8277 0.3890 -0.0828 0.037 Uiso 1 1 calc R
C59 C 0.8840(5) 0.3285(3) -0.0042(3) 0.0267(13) Uani 1 1 d .
H59 H 0.8913 0.2974 -0.0382 0.032 Uiso 1 1 calc R
C60 C 0.9111(5) 0.3208(3) 0.0721(3) 0.0227(12) Uani 1 1 d .
H60 H 0.9395 0.2842 0.0894 0.027 Uiso 1 1 calc R
C61 C 1.0529(5) 0.3861(3) 0.2428(3) 0.0222(12) Uani 1 1 d .
C62 C 1.1159(6) 0.4191(3) 0.1948(4) 0.0307(14) Uani 1 1 d .
H62 H 1.0858 0.4238 0.1440 0.037 Uiso 1 1 calc R
C63 C 1.2204(6) 0.4452(3) 0.2182(5) 0.0417(19) Uani 1 1 d .
H63 H 1.2591 0.4679 0.1839 0.050 Uiso 1 1 calc R
C64 C 1.2681(6) 0.4385(4) 0.2905(5) 0.049(2) Uani 1 1 d .
H64 H 1.3402 0.4558 0.3063 0.059 Uiso 1 1 calc R
C65 C 1.2092(7) 0.4058(3) 0.3406(5) 0.045(2) Uani 1 1 d .
H65 H 1.2409 0.4006 0.3910 0.054 Uiso 1 1 calc R
C66 C 1.1040(5) 0.3810(3) 0.3160(4) 0.0267(13) Uani 1 1 d .
H66 H 1.0646 0.3592 0.3510 0.032 Uiso 1 1 calc R
B2 B 0.4747(6) 0.0854(3) 0.3052(4) 0.0190(13) Uani 1 1 d .
C67 C 0.5990(5) 0.0623(2) 0.2778(3) 0.0177(12) Uani 1 1 d .
C68 C 0.6207(5) 0.0592(2) 0.2025(3) 0.0238(12) Uani 1 1 d .
H68 H 0.5620 0.0713 0.1655 0.029 Uiso 1 1 calc R
C69 C 0.7244(5) 0.0392(3) 0.1791(4) 0.0252(13) Uani 1 1 d .
H69 H 0.7348 0.0372 0.1270 0.030 Uiso 1 1 calc R
C70 C 0.8125(6) 0.0223(3) 0.2315(4) 0.0305(15) Uani 1 1 d .
H70 H 0.8841 0.0091 0.2161 0.037 Uiso 1 1 calc R
C71 C 0.7938(5) 0.0251(2) 0.3068(4) 0.0251(13) Uani 1 1 d .
H71 H 0.8532 0.0132 0.3435 0.030 Uiso 1 1 calc R
C72 C 0.6895(5) 0.0449(2) 0.3298(3) 0.0205(11) Uani 1 1 d .
H72 H 0.6796 0.0468 0.3819 0.025 Uiso 1 1 calc R
C73 C 0.4717(5) 0.0738(2) 0.3956(3) 0.0191(11) Uani 1 1 d .
C74 C 0.5110(5) 0.1140(2) 0.4498(3) 0.0204(11) Uani 1 1 d .
H74 H 0.5375 0.1506 0.4340 0.024 Uiso 1 1 calc R
C75 C 0.5131(5) 0.1028(3) 0.5262(3) 0.0252(13) Uani 1 1 d .
H75 H 0.5399 0.1314 0.5617 0.030 Uiso 1 1 calc R
C76 C 0.4759(5) 0.0492(3) 0.5508(3) 0.0232(12) Uani 1 1 d .
H76 H 0.4775 0.0409 0.6030 0.028 Uiso 1 1 calc R
C77 C 0.4368(5) 0.0084(3) 0.4982(3) 0.0254(13) Uani 1 1 d .
H77 H 0.4110 -0.0282 0.5141 0.030 Uiso 1 1 calc R
C78 C 0.4351(5) 0.0207(2) 0.4228(3) 0.0234(12) Uani 1 1 d .
H78 H 0.4079 -0.0081 0.3876 0.028 Uiso 1 1 calc R
C79 C 0.4545(5) 0.1545(2) 0.2849(3) 0.0210(11) Uani 1 1 d .
C80 C 0.3795(5) 0.1884(3) 0.3252(4) 0.0219(12) Uani 1 1 d .
H80 H 0.3437 0.1705 0.3650 0.026 Uiso 1 1 calc R
C81 C 0.3550(5) 0.2463(2) 0.3100(3) 0.0264(13) Uani 1 1 d .
H81 H 0.3032 0.2668 0.3385 0.032 Uiso 1 1 calc R
C82 C 0.4070(6) 0.2739(3) 0.2526(4) 0.0292(14) Uani 1 1 d .
H82 H 0.3912 0.3134 0.2414 0.035 Uiso 1 1 calc R
C83 C 0.4812(5) 0.2431(3) 0.2128(3) 0.0286(14) Uani 1 1 d .
H83 H 0.5184 0.2619 0.1742 0.034 Uiso 1 1 calc R
C84 C 0.5037(5) 0.1848(3) 0.2273(3) 0.0237(12) Uani 1 1 d .
H84 H 0.5540 0.1647 0.1973 0.028 Uiso 1 1 calc R
C85 C 0.3689(5) 0.0486(2) 0.2594(3) 0.0180(11) Uani 1 1 d .
C86 C 0.2535(5) 0.0640(2) 0.2667(3) 0.0202(11) Uani 1 1 d .
H86 H 0.2385 0.0953 0.2989 0.024 Uiso 1 1 calc R
C87 C 0.1601(5) 0.0354(3) 0.2291(4) 0.0242(12) Uani 1 1 d .
H87 H 0.0837 0.0483 0.2343 0.029 Uiso 1 1 calc R
C88 C 0.1784(5) -0.0112(2) 0.1847(3) 0.0233(12) Uani 1 1 d .
H88 H 0.1151 -0.0313 0.1595 0.028 Uiso 1 1 calc R
C89 C 0.2901(5) -0.0287(2) 0.1767(3) 0.0243(13) Uani 1 1 d .
H89 H 0.3041 -0.0606 0.1453 0.029 Uiso 1 1 calc R
C90 C 0.3818(5) 0.0003(2) 0.2146(3) 0.0212(12) Uani 1 1 d .
H90 H 0.4576 -0.0135 0.2097 0.025 Uiso 1 1 calc R
C91 C 0.3804(6) 0.2743(4) 0.5832(5) 0.046(2) Uani 1 1 d .
H91 H 0.3818 0.2342 0.5950 0.056 Uiso 1 1 calc R
C92 C 0.3389(7) 0.3133(4) 0.6321(5) 0.045(2) Uani 1 1 d .
H92 H 0.3108 0.3001 0.6775 0.054 Uiso 1 1 calc R
C93 C 0.3379(7) 0.3704(4) 0.6161(5) 0.049(2) Uani 1 1 d .
H93 H 0.3108 0.3972 0.6508 0.058 Uiso 1 1 calc R
C94 C 0.3756(7) 0.3901(4) 0.5502(6) 0.055(3) Uani 1 1 d .
H94 H 0.3725 0.4302 0.5388 0.066 Uiso 1 1 calc R
C95 C 0.4177(7) 0.3520(4) 0.5009(5) 0.057(2) Uani 1 1 d .
H95 H 0.4451 0.3658 0.4557 0.069 Uiso 1 1 calc R
C96 C 0.4206(7) 0.2935(4) 0.5164(5) 0.051(2) Uani 1 1 d .
H96B H 0.4494 0.2669 0.4822 0.061 Uiso 1 1 calc R
C97 C 0.9677(7) 0.1376(4) 1.0358(5) 0.057(2) Uani 1 1 d D
H97 H 0.9613 0.1590 1.0807 0.068 Uiso 1 1 calc R
C98 C 0.9865(6) 0.1653(3) 0.9700(5) 0.058(3) Uani 1 1 d D
H98 H 0.9920 0.2063 0.9690 0.070 Uiso 1 1 calc R
C99 C 0.9976(6) 0.1341(4) 0.9054(5) 0.057(3) Uani 1 1 d D
H99 H 1.0118 0.1536 0.8603 0.069 Uiso 1 1 calc R
C100 C 0.9882(7) 0.0747(4) 0.9058(5) 0.054(2) Uani 1 1 d D
H10A H 0.9950 0.0529 0.8613 0.065 Uiso 1 1 calc R
C101 C 0.9690(7) 0.0479(3) 0.9713(5) 0.051(2) Uani 1 1 d D
H10B H 0.9628 0.0069 0.9725 0.062 Uiso 1 1 calc R
C102 C 0.9585(7) 0.0789(4) 1.0352(5) 0.059(3) Uani 1 1 d D
H10C H 0.9445 0.0591 1.0801 0.071 Uiso 1 1 calc R

loop_
_atom_site_aniso_label
_atom_site_aniso_U_11
_atom_site_aniso_U_22
_atom_site_aniso_U_33
_atom_site_aniso_U_23
_atom_site_aniso_U_13
_atom_site_aniso_U_12
Pt1 0.01756(10) 0.01865(10) 0.01742(9) 0.00253(8) 0.00467(7) 0.00131(8)
Cl1 0.0430(10) 0.0375(9) 0.0326(8) 0.0128(7) 0.0218(7) 0.0091(7)
P1 0.0190(8) 0.0170(7) 0.0193(7) 0.0004(6) 0.0045(6) -0.0022(6)
P2 0.0201(8) 0.0207(7) 0.0219(7) -0.0004(6) 0.0022(6) 0.0059(6)
N1 0.012(2) 0.021(2) 0.019(2) 0.0021(17) 0.0021(17) 0.0001(17)
O1 0.022(2) 0.0173(18) 0.019(2) -0.0034(15) 0.0070(16) -0.0016(16)
O2 0.031(3) 0.0168(19) 0.031(2) 0.0019(17) 0.0084(19) 0.0017(17)
C1 0.018(2) 0.013(2) 0.023(2) -0.001(2) -0.001(2) -0.004(2)
C2 0.021(3) 0.037(3) 0.015(2) -0.004(3) 0.0057(18) -0.009(3)
C3 0.022(3) 0.029(3) 0.023(3) 0.007(2) 0.006(2) -0.005(2)
C4 0.022(3) 0.022(3) 0.027(3) 0.007(2) -0.002(2) -0.005(2)
C5 0.013(3) 0.025(3) 0.023(3) -0.001(2) 0.004(2) -0.001(2)
C6 0.028(3) 0.020(3) 0.020(3) -0.004(2) 0.002(2) -0.002(2)
C7 0.019(3) 0.023(3) 0.047(4) 0.000(3) -0.008(3) 0.000(2)
C8 0.034(4) 0.029(3) 0.027(3) 0.007(3) -0.007(3) 0.009(3)
C9 0.031(4) 0.022(3) 0.037(4) 0.001(3) 0.006(3) 0.007(3)
C10 0.024(3) 0.026(3) 0.025(3) 0.002(2) 0.002(2) -0.009(3)
C11 0.025(3) 0.041(4) 0.032(3) 0.010(3) -0.011(3) -0.021(3)
C12 0.028(4) 0.030(3) 0.036(4) 0.004(3) 0.002(3) -0.012(3)
C13 0.049(5) 0.029(3) 0.026(3) -0.009(3) 0.001(3) -0.010(3)
C14 0.029(3) 0.028(3) 0.023(3) -0.011(2) -0.006(3) 0.011(3)
C15 0.032(4) 0.050(5) 0.050(5) -0.015(4) -0.013(4) 0.000(4)
C16 0.051(5) 0.099(7) 0.024(4) -0.017(4) 0.004(4) -0.014(5)
C17 0.085(7) 0.028(4) 0.068(6) -0.012(4) -0.034(5) 0.010(4)
C18 0.020(3) 0.033(3) 0.037(4) -0.001(3) -0.002(3) 0.008(3)
C19 0.032(4) 0.052(5) 0.037(4) -0.011(3) -0.012(3) 0.013(3)
C20 0.031(4) 0.079(6) 0.048(5) 0.013(5) 0.011(4) 0.006(4)
C21 0.032(4) 0.031(4) 0.069(6) 0.000(4) -0.004(4) 0.014(3)
Pt2 0.01565(9) 0.01433(9) 0.01475(8) -0.00025(8) 0.00102(7) 0.00088(8)
Cl2 0.0281(7) 0.0227(7) 0.0201(6) -0.0022(6) -0.0059(5) 0.0058(6)
P3 0.0171(7) 0.0167(7) 0.0157(6) -0.0009(5) 0.0002(5) 0.0019(5)
P4 0.0188(7) 0.0146(7) 0.0171(7) 0.0000(5) 0.0004(6) 0.0003(5)
O3 0.024(2) 0.0161(18) 0.020(2) -0.0036(15) -0.0026(16) 0.0050(16)
O4 0.028(2) 0.0170(18) 0.0197(19) -0.0064(15) -0.0019(16) 0.0025(16)
N2 0.023(2) 0.0102(19) 0.0161(17) 0.0016(18) 0.0034(15) 0.0048(19)
C22 0.025(3) 0.015(2) 0.018(3) 0.003(2) -0.001(2) -0.002(2)
C23 0.026(3) 0.017(3) 0.025(3) 0.005(2) 0.000(2) 0.004(2)
C24 0.030(3) 0.029(3) 0.018(2) 0.001(3) -0.004(2) -0.008(3)
C25 0.022(3) 0.019(3) 0.019(3) 0.001(2) -0.004(2) -0.005(2)
C26 0.016(3) 0.015(2) 0.020(3) -0.001(2) 0.002(2) 0.0014(19)
C27 0.031(4) 0.017(3) 0.020(3) 0.003(2) 0.000(3) -0.007(2)
C28 0.034(4) 0.027(3) 0.036(4) -0.006(3) 0.014(3) -0.008(3)
C29 0.038(4) 0.024(3) 0.033(4) -0.005(3) -0.002(3) -0.009(3)
C30 0.037(4) 0.015(3) 0.043(4) 0.004(3) 0.001(3) 0.000(3)
C31 0.016(3) 0.026(3) 0.018(3) -0.002(2) 0.003(2) 0.001(2)
C32 0.026(3) 0.034(3) 0.030(3) 0.000(3) 0.013(3) -0.008(3)
C33 0.032(4) 0.036(4) 0.017(3) 0.000(3) 0.004(2) 0.007(3)
C34 0.025(3) 0.036(4) 0.031(3) -0.005(3) 0.004(3) 0.010(3)
C35 0.020(3) 0.020(3) 0.024(3) -0.002(2) 0.006(2) -0.001(2)
C36 0.022(3) 0.030(3) 0.037(4) 0.002(3) 0.009(3) 0.001(3)
C37 0.020(3) 0.034(3) 0.033(3) -0.003(3) 0.002(3) 0.004(3)
C38 0.028(4) 0.032(3) 0.038(4) -0.007(3) 0.013(3) -0.001(3)
C39 0.020(3) 0.019(3) 0.028(3) 0.001(2) 0.003(3) 0.001(2)
C40 0.025(4) 0.034(4) 0.068(5) 0.010(4) 0.015(4) -0.008(3)
C41 0.040(4) 0.026(3) 0.031(4) 0.009(3) 0.004(3) -0.007(3)
C42 0.047(4) 0.020(3) 0.035(4) 0.000(3) 0.009(3) -0.010(3)
B1 0.020(3) 0.022(3) 0.016(3) -0.004(2) -0.002(2) 0.002(3)
C43 0.021(3) 0.023(3) 0.020(3) -0.002(2) 0.005(2) 0.002(2)
C44 0.027(4) 0.026(3) 0.024(3) -0.004(2) 0.002(3) 0.005(2)
C45 0.034(4) 0.028(3) 0.028(3) 0.006(3) 0.008(3) 0.009(3)
C46 0.045(5) 0.017(3) 0.040(4) 0.007(3) 0.020(3) 0.012(3)
C47 0.034(4) 0.021(3) 0.034(4) -0.001(3) 0.008(3) -0.010(3)
C48 0.023(3) 0.023(3) 0.030(3) 0.004(2) -0.001(2) 0.006(2)
C49 0.024(3) 0.013(2) 0.020(3) 0.000(2) 0.000(2) 0.001(2)
C50 0.017(3) 0.021(3) 0.026(3) -0.002(2) 0.001(2) -0.002(2)
C51 0.030(3) 0.024(3) 0.026(3) -0.010(2) -0.003(3) 0.003(3)
C52 0.026(3) 0.021(3) 0.023(3) 0.002(2) 0.006(3) 0.003(2)
C53 0.023(3) 0.023(3) 0.029(3) 0.001(2) 0.004(3) 0.004(2)
C54 0.024(3) 0.024(3) 0.030(3) -0.002(3) 0.002(3) 0.003(2)
C55 0.013(3) 0.028(3) 0.013(2) 0.007(2) 0.001(2) 0.002(2)
C56 0.029(3) 0.018(3) 0.029(3) -0.002(2) 0.005(3) -0.004(2)
C57 0.028(3) 0.029(3) 0.030(3) 0.012(3) 0.002(3) -0.001(3)
C58 0.026(4) 0.042(4) 0.023(3) 0.002(3) 0.000(3) 0.003(3)
C59 0.019(3) 0.035(3) 0.027(3) 0.001(3) 0.003(2) 0.009(3)
C60 0.026(3) 0.023(3) 0.019(3) 0.001(2) 0.004(2) 0.006(2)
C61 0.019(3) 0.021(3) 0.026(3) -0.005(2) 0.001(2) 0.003(2)
C62 0.021(3) 0.039(4) 0.032(3) -0.010(3) 0.001(3) -0.002(3)
C63 0.022(4) 0.044(4) 0.060(5) -0.024(4) 0.007(3) -0.004(3)
C64 0.018(4) 0.053(5) 0.075(6) -0.035(5) -0.001(4) 0.004(3)
C65 0.034(4) 0.048(4) 0.049(5) -0.029(4) -0.013(4) 0.017(3)
C66 0.022(3) 0.023(3) 0.034(3) -0.009(3) -0.004(3) 0.003(2)
B2 0.022(3) 0.019(3) 0.016(3) -0.002(2) 0.001(2) -0.004(3)
C67 0.019(3) 0.013(2) 0.021(3) 0.001(2) -0.001(2) -0.003(2)
C68 0.021(3) 0.021(3) 0.029(3) -0.002(2) 0.003(2) 0.003(2)
C69 0.028(3) 0.023(3) 0.025(3) -0.009(2) 0.006(3) -0.009(3)
C70 0.022(3) 0.020(3) 0.051(4) -0.006(3) 0.007(3) -0.003(2)
C71 0.022(3) 0.016(3) 0.036(4) 0.000(2) -0.004(3) 0.004(2)
C72 0.015(3) 0.017(3) 0.029(3) 0.003(2) 0.001(2) 0.001(2)
C73 0.017(3) 0.017(3) 0.023(3) -0.003(2) 0.004(2) 0.000(2)
C74 0.022(3) 0.021(3) 0.018(3) -0.003(2) 0.002(2) 0.001(2)
C75 0.021(3) 0.033(3) 0.021(3) -0.007(3) -0.001(2) 0.001(3)
C76 0.022(3) 0.033(3) 0.015(3) 0.002(2) 0.004(2) 0.006(3)
C77 0.031(3) 0.025(3) 0.021(3) 0.007(2) 0.006(2) 0.006(3)
C78 0.028(3) 0.020(3) 0.023(3) 0.007(2) 0.003(2) 0.003(2)
C79 0.020(3) 0.018(3) 0.024(3) 0.001(2) -0.002(2) -0.002(2)
C80 0.015(3) 0.021(3) 0.030(3) 0.000(2) 0.005(2) -0.004(2)
C81 0.027(3) 0.017(3) 0.033(3) 0.000(2) -0.007(2) 0.001(2)
C82 0.034(4) 0.016(3) 0.037(4) 0.007(3) -0.008(3) -0.002(3)
C83 0.027(3) 0.029(3) 0.028(3) 0.012(3) -0.010(2) -0.013(3)
C84 0.019(3) 0.026(3) 0.026(3) 0.003(2) -0.001(2) -0.009(2)
C85 0.021(3) 0.016(2) 0.017(3) 0.001(2) 0.004(2) -0.003(2)
C86 0.018(3) 0.020(3) 0.023(3) -0.004(2) 0.003(2) 0.000(2)
C87 0.018(3) 0.025(3) 0.029(3) 0.002(2) -0.002(2) -0.002(2)
C88 0.019(3) 0.021(3) 0.029(3) -0.001(2) -0.002(2) -0.001(2)
C89 0.027(3) 0.018(3) 0.029(3) -0.010(2) 0.007(3) -0.005(2)
C90 0.021(3) 0.018(3) 0.026(3) -0.004(2) 0.006(2) -0.001(2)
C91 0.031(4) 0.049(5) 0.057(5) 0.003(4) -0.013(4) -0.016(4)
C92 0.033(4) 0.062(5) 0.041(4) 0.007(4) 0.000(3) -0.013(4)
C93 0.028(4) 0.059(5) 0.057(5) -0.008(4) -0.004(4) 0.002(4)
C94 0.030(4) 0.046(5) 0.085(7) 0.025(5) -0.013(4) -0.012(4)
C95 0.030(4) 0.082(7) 0.059(6) 0.026(5) -0.006(4) -0.010(4)
C96 0.039(5) 0.068(6) 0.044(5) -0.016(4) -0.005(4) -0.003(4)
C97 0.023(4) 0.091(7) 0.057(6) -0.025(5) 0.003(4) 0.005(4)
C98 0.018(4) 0.025(4) 0.133(10) -0.010(5) 0.008(5) 0.000(3)
C99 0.019(4) 0.097(8) 0.057(5) 0.044(5) 0.012(4) 0.013(4)
C100 0.039(5) 0.070(6) 0.054(5) -0.028(5) 0.006(4) 0.011(4)
C101 0.030(4) 0.027(4) 0.098(8) 0.010(4) 0.013(5) 0.002(3)
C102 0.024(4) 0.101(8) 0.052(5) 0.031(6) 0.003(4) 0.003(5)

loop_
_atom_type_symbol
_atom_type_description
_atom_type_scat_dispersion_real
_atom_type_scat_dispersion_imag
_atom_type_scat_source
C C 0.0033 0.0016 'International Tables Vol C Tables 4.2.6.8 and 6.1.1.4'
H H 0.0000 0.0000 'International Tables Vol C Tables 4.2.6.8 and 6.1.1.4'
B B 0.0013 0.0007 'International Tables Vol C Tables 4.2.6.8 and 6.1.1.4'
N N 0.0061 0.0033 'International Tables Vol C Tables 4.2.6.8 and 6.1.1.4'
O O 0.0106 0.0060 'International Tables Vol C Tables 4.2.6.8 and 6.1.1.4'
P P 0.1023 0.0942 'International Tables Vol C Tables 4.2.6.8 and 6.1.1.4'
Cl Cl 0.1484 0.1585 'International Tables Vol C Tables 4.2.6.8 and 6.1.1.4'
Pt Pt -1.7033 8.3905 'International Tables Vol C Tables 4.2.6.8 and 6.1.1.4'

loop_
_geom_angle_atom_site_label_1
_geom_angle_atom_site_label_2
_geom_angle_atom_site_label_3
_geom_angle
N1 Pt1 P1 82.38(13)
N1 Pt1 P2 82.02(13)
P1 Pt1 P2 164.16(5)
N1 Pt1 Cl1 178.88(14)
P1 Pt1 Cl1 96.51(6)
P2 Pt1 Cl1 99.10(6)
O1 P1 C6 102.0(2)
O1 P1 C10 101.3(2)
C6 P1 C10 115.8(3)
O1 P1 Pt1 99.73(15)
C6 P1 Pt1 117.33(19)
C10 P1 Pt1 116.2(2)
O2 P2 C14 101.5(3)
O2 P2 C18 101.7(3)
C14 P2 C18 116.7(3)
O2 P2 Pt1 99.83(15)
C14 P2 Pt1 118.3(2)
C18 P2 Pt1 114.3(2)
C1 N1 C5 119.1(5)
C1 N1 Pt1 120.3(4)
C5 N1 Pt1 120.6(4)
C1 O1 P1 119.7(3)
C5 O2 P2 119.6(4)
N1 C1 O1 117.7(5)
N1 C1 C2 122.5(5)
O1 C1 C2 119.7(5)
C3 C2 C1 117.1(5)
C3 C2 H2 121.5
C1 C2 H2 121.5
C4 C3 C2 121.9(5)
C4 C3 H3 119.1
C2 C3 H3 119.1
C3 C4 C5 117.9(6)
C3 C4 H4 121.1
C5 C4 H4 121.1
N1 C5 O2 117.7(5)
N1 C5 C4 121.5(5)
O2 C5 C4 120.7(5)
C9 C6 C8 111.6(5)
C9 C6 C7 108.3(5)
C8 C6 C7 108.5(5)
C9 C6 P1 113.5(4)
C8 C6 P1 109.4(4)
C7 C6 P1 105.3(4)
C6 C7 H7A 109.5
C6 C7 H7B 109.5
H7A C7 H7B 109.5
C6 C7 H7C 109.5
H7A C7 H7C 109.5
H7B C7 H7C 109.5
C6 C8 H8A 109.5
C6 C8 H8B 109.5
H8A C8 H8B 109.5
C6 C8 H8C 109.5
H8A C8 H8C 109.5
H8B C8 H8C 109.5
C6 C9 H9A 109.5
C6 C9 H9B 109.5
H9A C9 H9B 109.5
C6 C9 H9C 109.5
H9A C9 H9C 109.5
H9B C9 H9C 109.5
C13 C10 C11 110.0(5)
C13 C10 C12 110.7(5)
C11 C10 C12 108.7(5)
C13 C10 P1 111.4(4)
C11 C10 P1 106.0(4)
C12 C10 P1 109.9(4)
C10 C11 H11A 109.5
C10 C11 H11B 109.5
H11A C11 H11B 109.5
C10 C11 H11C 109.5
H11A C11 H11C 109.5
H11B C11 H11C 109.5
C10 C12 H12A 109.5
C10 C12 H12B 109.5
H12A C12 H12B 109.5
C10 C12 H12C 109.5
H12A C12 H12C 109.5
H12B C12 H12C 109.5
C10 C13 H13A 109.5
C10 C13 H13B 109.5
H13A C13 H13B 109.5
C10 C13 H13C 109.5
H13A C13 H13C 109.5
H13B C13 H13C 109.5
C15 C14 C16 108.8(6)
C15 C14 C17 108.7(7)
C16 C14 C17 110.0(7)
C15 C14 P2 104.6(4)
C16 C14 P2 110.0(5)
C17 C14 P2 114.4(5)
C14 C15 H15A 109.5
C14 C15 H15B 109.5
H15A C15 H15B 109.5
C14 C15 H15C 109.5
H15A C15 H15C 109.5
H15B C15 H15C 109.5
C14 C16 H16A 109.5
C14 C16 H16B 109.5
H16A C16 H16B 109.5
C14 C16 H16C 109.5
H16A C16 H16C 109.5
H16B C16 H16C 109.5
C14 C17 H17A 109.5
C14 C17 H17B 109.5
H17A C17 H17B 109.5
C14 C17 H17C 109.5
H17A C17 H17C 109.5
H17B C17 H17C 109.5
C20 C18 C19 110.3(6)
C20 C18 C21 110.2(6)
C19 C18 C21 109.9(6)
C20 C18 P2 108.5(5)
C19 C18 P2 105.3(4)
C21 C18 P2 112.5(5)
C18 C19 H19A 109.5
C18 C19 H19B 109.5
H19A C19 H19B 109.5
C18 C19 H19C 109.5
H19A C19 H19C 109.5
H19B C19 H19C 109.5
C18 C20 H20A 109.5
C18 C20 H20B 109.5
H20A C20 H20B 109.5
C18 C20 H20C 109.5
H20A C20 H20C 109.5
H20B C20 H20C 109.5
C18 C21 H21A 109.5
C18 C21 H21B 109.5
H21A C21 H21B 109.5
C18 C21 H21C 109.5
H21A C21 H21C 109.5
H21B C21 H21C 109.5
N2 Pt2 P3 81.74(13)
N2 Pt2 P4 81.77(13)
P3 Pt2 P4 163.49(5)
N2 Pt2 Cl2 179.77(14)
P3 Pt2 Cl2 98.06(5)
P4 Pt2 Cl2 98.43(5)
O3 P3 C27 100.1(2)
O3 P3 C31 101.5(2)
C27 P3 C31 118.3(3)
O3 P3 Pt2 100.02(14)
C27 P3 Pt2 117.9(2)
C31 P3 Pt2 113.98(19)
O4 P4 C35 101.4(2)
O4 P4 C39 100.8(3)
C35 P4 C39 116.9(3)
O4 P4 Pt2 100.06(14)
C35 P4 Pt2 115.21(19)
C39 P4 Pt2 117.7(2)
C22 O3 P3 120.4(3)
C26 O4 P4 119.6(3)
C26 N2 C22 119.2(4)
C26 N2 Pt2 120.5(3)
C22 N2 Pt2 120.3(3)
O3 C22 N2 117.5(5)
O3 C22 C23 121.2(5)
N2 C22 C23 121.3(5)
C24 C23 C22 118.5(5)
C24 C23 H23 120.7
C22 C23 H23 120.7
C25 C24 C23 120.9(5)
C25 C24 H24 119.5
C23 C24 H24 119.5
C24 C25 C26 118.0(5)
C24 C25 H25 121.0
C26 C25 H25 121.0
N2 C26 O4 118.0(5)
N2 C26 C25 121.9(5)
O4 C26 C25 120.1(5)
C28 C27 C29 109.7(6)
C28 C27 C30 109.0(5)
C29 C27 C30 110.3(5)
C28 C27 P3 106.0(4)
C29 C27 P3 108.7(4)
C30 C27 P3 113.1(5)
C27 C28 H28A 109.5
C27 C28 H28B 109.5
H28A C28 H28B 109.5
C27 C28 H28C 109.5
H28A C28 H28C 109.5
H28B C28 H28C 109.5
C27 C29 H29A 109.5
C27 C29 H29B 109.5
H29A C29 H29B 109.5
C27 C29 H29C 109.5
H29A C29 H29C 109.5
H29B C29 H29C 109.5
C27 C30 H30A 109.5
C27 C30 H30B 109.5
H30A C30 H30B 109.5
C27 C30 H30C 109.5
H30A C30 H30C 109.5
H30B C30 H30C 109.5
C34 C31 C33 110.7(5)
C34 C31 C32 109.4(5)
C33 C31 C32 109.2(5)
C34 C31 P3 112.9(4)
C33 C31 P3 109.8(4)
C32 C31 P3 104.6(4)
C31 C32 H32A 109.5
C31 C32 H32B 109.5
H32A C32 H32B 109.5
C31 C32 H32C 109.5
H32A C32 H32C 109.5
H32B C32 H32C 109.5
C31 C33 H33A 109.5
C31 C33 H33B 109.5
H33A C33 H33B 109.5
C31 C33 H33C 109.5
H33A C33 H33C 109.5
H33B C33 H33C 109.5
C31 C34 H34A 109.5
C31 C34 H34B 109.5
H34A C34 H34B 109.5
C31 C34 H34C 109.5
H34A C34 H34C 109.5
H34B C34 H34C 109.5
C38 C35 C37 110.9(5)
C38 C35 C36 109.3(5)
C37 C35 C36 109.1(5)
C38 C35 P4 114.5(4)
C37 C35 P4 107.9(4)
C36 C35 P4 104.9(4)
C35 C36 H36A 109.5
C35 C36 H36B 109.5
H36A C36 H36B 109.5
C35 C36 H36C 109.5
H36A C36 H36C 109.5
H36B C36 H36C 109.5
C35 C37 H37A 109.5
C35 C37 H37B 109.5
H37A C37 H37B 109.5
C35 C37 H37C 109.5
H37A C37 H37C 109.5
H37B C37 H37C 109.5
C35 C38 H38A 109.5
C35 C38 H38B 109.5
H38A C38 H38B 109.5
C35 C38 H38C 109.5
H38A C38 H38C 109.5
H38B C38 H38C 109.5
C41 C39 C42 110.2(5)
C41 C39 C40 109.0(6)
C42 C39 C40 109.2(6)
C41 C39 P4 110.7(4)
C42 C39 P4 112.3(4)
C40 C39 P4 105.3(4)
C39 C40 H40A 109.5
C39 C40 H40B 109.5
H40A C40 H40B 109.5
C39 C40 H40C 109.5
H40A C40 H40C 109.5
H40B C40 H40C 109.5
C39 C41 H41A 109.5
C39 C41 H41B 109.5
H41A C41 H41B 109.5
C39 C41 H41C 109.5
H41A C41 H41C 109.5
H41B C41 H41C 109.5
C39 C42 H42A 109.5
C39 C42 H42B 109.5
H42A C42 H42B 109.5
C39 C42 H42C 109.5
H42A C42 H42C 109.5
H42B C42 H42C 109.5
C43 B1 C61 110.3(5)
C43 B1 C49 109.7(5)
C61 B1 C49 110.3(5)
C43 B1 C55 108.0(5)
C61 B1 C55 109.6(5)
C49 B1 C55 108.9(5)
C44 C43 C48 114.8(5)
C44 C43 B1 125.1(6)
C48 C43 B1 119.9(5)
C45 C44 C43 123.3(7)
C45 C44 H44 118.4
C43 C44 H44 118.4
C46 C45 C44 121.4(7)
C46 C45 H45 119.3
C44 C45 H45 119.3
C45 C46 C47 117.5(6)
C45 C46 H46 121.3
C47 C46 H46 121.3
C48 C47 C46 121.9(7)
C48 C47 H47 119.0
C46 C47 H47 119.0
C47 C48 C43 121.2(6)
C47 C48 H48 119.4
C43 C48 H48 119.4
C50 C49 C54 114.9(5)
C50 C49 B1 125.5(5)
C54 C49 B1 119.6(5)
C49 C50 C51 123.4(6)
C49 C50 H50 118.3
C51 C50 H50 118.3
C52 C51 C50 120.2(6)
C52 C51 H51 119.9
C50 C51 H51 119.9
C53 C52 C51 118.7(6)
C53 C52 H52 120.6
C51 C52 H52 120.6
C52 C53 C54 120.2(6)
C52 C53 H53 119.9
C54 C53 H53 119.9
C53 C54 C49 122.6(6)
C53 C54 H54 118.7
C49 C54 H54 118.7
C60 C55 C56 115.7(5)
C60 C55 B1 122.9(5)
C56 C55 B1 121.4(5)
C57 C56 C55 122.6(6)
C57 C56 H56 118.7
C55 C56 H56 118.7
C58 C57 C56 120.4(6)
C58 C57 H57 119.8
C56 C57 H57 119.8
C57 C58 C59 119.5(6)
C57 C58 H58 120.3
C59 C58 H58 120.3
C60 C59 C58 119.1(6)
C60 C59 H59 120.5
C58 C59 H59 120.5
C59 C60 C55 122.7(6)
C59 C60 H60 118.7
C55 C60 H60 118.7
C66 C61 C62 114.7(6)
C66 C61 B1 121.8(6)
C62 C61 B1 123.5(5)
C63 C62 C61 122.9(7)
C63 C62 H62 118.5
C61 C62 H62 118.5
C64 C63 C62 120.4(8)
C64 C63 H63 119.8
C62 C63 H63 119.8
C63 C64 C65 119.1(7)
C63 C64 H64 120.5
C65 C64 H64 120.5
C66 C65 C64 119.3(7)
C66 C65 H65 120.4
C64 C65 H65 120.4
C65 C66 C61 123.6(7)
C65 C66 H66 118.2
C61 C66 H66 118.2
C73 B2 C79 111.0(5)
C73 B2 C85 108.9(5)
C79 B2 C85 107.7(5)
C73 B2 C67 109.5(5)
C79 B2 C67 111.0(5)
C85 B2 C67 108.6(5)
C68 C67 C72 115.9(6)
C68 C67 B2 122.6(5)
C72 C67 B2 121.5(5)
C69 C68 C67 122.9(6)
C69 C68 H68 118.5
C67 C68 H68 118.5
C70 C69 C68 120.1(6)
C70 C69 H69 119.9
C68 C69 H69 119.9
C69 C70 C71 118.4(6)
C69 C70 H70 120.8
C71 C70 H70 120.8
C70 C71 C72 121.1(6)
C70 C71 H71 119.4
C72 C71 H71 119.4
C71 C72 C67 121.6(6)
C71 C72 H72 119.2
C67 C72 H72 119.2
C74 C73 C78 115.8(5)
C74 C73 B2 122.9(5)
C78 C73 B2 121.2(5)
C75 C74 C73 122.5(5)
C75 C74 H74 118.8
C73 C74 H74 118.8
C74 C75 C76 119.8(6)
C74 C75 H75 120.1
C76 C75 H75 120.1
C77 C76 C75 119.0(5)
C77 C76 H76 120.5
C75 C76 H76 120.5
C78 C77 C76 120.1(6)
C78 C77 H77 119.9
C76 C77 H77 119.9
C77 C78 C73 122.8(6)
C77 C78 H78 118.6
C73 C78 H78 118.6
C84 C79 C80 114.0(5)
C84 C79 B2 125.6(5)
C80 C79 B2 120.4(5)
C81 C80 C79 123.8(6)
C81 C80 H80 118.1
C79 C80 H80 118.1
C80 C81 C82 119.5(6)
C80 C81 H81 120.3
C82 C81 H81 120.3
C83 C82 C81 118.7(6)
C83 C82 H82 120.6
C81 C82 H82 120.6
C82 C83 C84 121.5(6)
C82 C83 H83 119.2
C84 C83 H83 119.2
C83 C84 C79 122.4(6)
C83 C84 H84 118.8
C79 C84 H84 118.8
C90 C85 C86 114.1(5)
C90 C85 B2 125.8(5)
C86 C85 B2 120.0(5)
C87 C86 C85 123.1(5)
C87 C86 H86 118.5
C85 C86 H86 118.5
C88 C87 C86 120.0(6)
C88 C87 H87 120.0
C86 C87 H87 120.0
C87 C88 C89 119.2(6)
C87 C88 H88 120.4
C89 C88 H88 120.4
C88 C89 C90 119.9(5)
C88 C89 H89 120.0
C90 C89 H89 120.0
C89 C90 C85 123.6(6)
C89 C90 H90 118.2
C85 C90 H90 118.2
C92 C91 C96 120.0(8)
C92 C91 H91 120.0
C96 C91 H91 120.0
C93 C92 C91 120.2(8)
C93 C92 H92 119.9
C91 C92 H92 119.9
C92 C93 C94 120.7(9)
C92 C93 H93 119.7
C94 C93 H93 119.7
C95 C94 C93 120.0(8)
C95 C94 H94 120.0
C93 C94 H94 120.0
C94 C95 C96 120.3(8)
C94 C95 H95 119.8
C96 C95 H95 119.8
C95 C96 C91 118.8(8)
C95 C96 H96B 120.6
C91 C96 H96B 120.6
C102 C97 C98 118.4(8)
C102 C97 H97 120.8
C98 C97 H97 120.8
C97 C98 C99 120.6(7)
C97 C98 H98 119.7
C99 C98 H98 119.7
C100 C99 C98 120.3(7)
C100 C99 H99 119.9
C98 C99 H99 119.9
C101 C100 C99 118.5(7)
C101 C100 H10A 120.7
C99 C100 H10A 120.7
C100 C101 C102 121.0(7)
C100 C101 H10B 119.5
C102 C101 H10B 119.5
C97 C102 C101 121.2(8)
C97 C102 H10C 119.4
C101 C102 H10C 119.4

loop_
_geom_bond_atom_site_label_1
_geom_bond_atom_site_label_2
_geom_bond_distance
Pt1 N1 2.000(4)
Pt1 P1 2.2703(16)
Pt1 P2 2.2788(17)
Pt1 Cl1 2.2890(16)
P1 O1 1.660(4)
P1 C6 1.829(6)
P1 C10 1.846(6)
P2 O2 1.663(4)
P2 C14 1.846(6)
P2 C18 1.853(6)
N1 C1 1.345(7)
N1 C5 1.348(7)
O1 C1 1.357(6)
O2 C5 1.354(7)
C1 C2 1.376(7)
C2 C3 1.372(9)
C2 H2 0.9500
C3 C4 1.371(8)
C3 H3 0.9500
C4 C5 1.380(8)
C4 H4 0.9500
C6 C9 1.530(8)
C6 C8 1.533(8)
C6 C7 1.536(8)
C7 H7A 0.9800
C7 H7B 0.9800
C7 H7C 0.9800
C8 H8A 0.9800
C8 H8B 0.9800
C8 H8C 0.9800
C9 H9A 0.9800
C9 H9B 0.9800
C9 H9C 0.9800
C10 C13 1.531(9)
C10 C11 1.540(9)
C10 C12 1.546(8)
C11 H11A 0.9800
C11 H11B 0.9800
C11 H11C 0.9800
C12 H12A 0.9800
C12 H12B 0.9800
C12 H12C 0.9800
C13 H13A 0.9800
C13 H13B 0.9800
C13 H13C 0.9800
C14 C15 1.520(9)
C14 C16 1.523(10)
C14 C17 1.528(10)
C15 H15A 0.9800
C15 H15B 0.9800
C15 H15C 0.9800
C16 H16A 0.9800
C16 H16B 0.9800
C16 H16C 0.9800
C17 H17A 0.9800
C17 H17B 0.9800
C17 H17C 0.9800
C18 C20 1.500(10)
C18 C19 1.527(9)
C18 C21 1.528(9)
C19 H19A 0.9800
C19 H19B 0.9800
C19 H19C 0.9800
C20 H20A 0.9800
C20 H20B 0.9800
C20 H20C 0.9800
C21 H21A 0.9800
C21 H21B 0.9800
C21 H21C 0.9800
Pt2 N2 2.008(4)
Pt2 P3 2.2767(15)
Pt2 P4 2.2833(15)
Pt2 Cl2 2.2970(13)
P3 O3 1.652(4)
P3 C27 1.834(6)
P3 C31 1.839(6)
P4 O4 1.656(4)
P4 C35 1.841(6)
P4 C39 1.857(6)
O3 C22 1.343(6)
O4 C26 1.356(6)
N2 C26 1.342(6)
N2 C22 1.353(7)
C22 C23 1.376(8)
C23 C24 1.373(8)
C23 H23 0.9500
C24 C25 1.367(8)
C24 H24 0.9500
C25 C26 1.383(8)
C25 H25 0.9500
C27 C28 1.536(9)
C27 C29 1.543(9)
C27 C30 1.550(9)
C28 H28A 0.9800
C28 H28B 0.9800
C28 H28C 0.9800
C29 H29A 0.9800
C29 H29B 0.9800
C29 H29C 0.9800
C30 H30A 0.9800
C30 H30B 0.9800
C30 H30C 0.9800
C31 C34 1.531(8)
C31 C33 1.533(8)
C31 C32 1.546(8)
C32 H32A 0.9800
C32 H32B 0.9800
C32 H32C 0.9800
C33 H33A 0.9800
C33 H33B 0.9800
C33 H33C 0.9800
C34 H34A 0.9800
C34 H34B 0.9800
C34 H34C 0.9800
C35 C38 1.521(8)
C35 C37 1.528(8)
C35 C36 1.531(8)
C36 H36A 0.9800
C36 H36B 0.9800
C36 H36C 0.9800
C37 H37A 0.9800
C37 H37B 0.9800
C37 H37C 0.9800
C38 H38A 0.9800
C38 H38B 0.9800
C38 H38C 0.9800
C39 C41 1.518(9)
C39 C42 1.521(8)
C39 C40 1.524(9)
C40 H40A 0.9800
C40 H40B 0.9800
C40 H40C 0.9800
C41 H41A 0.9800
C41 H41B 0.9800
C41 H41C 0.9800
C42 H42A 0.9800
C42 H42B 0.9800
C42 H42C 0.9800
B1 C43 1.647(9)
B1 C61 1.648(9)
B1 C49 1.651(9)
B1 C55 1.658(8)
C43 C44 1.400(9)
C43 C48 1.417(9)
C44 C45 1.381(8)
C44 H44 0.9500
C45 C46 1.352(10)
C45 H45 0.9500
C46 C47 1.403(10)
C46 H46 0.9500
C47 C48 1.378(8)
C47 H47 0.9500
C48 H48 0.9500
C49 C50 1.390(8)
C49 C54 1.408(8)
C50 C51 1.393(8)
C50 H50 0.9500
C51 C52 1.388(9)
C51 H51 0.9500
C52 C53 1.379(9)
C52 H52 0.9500
C53 C54 1.404(9)
C53 H53 0.9500
C54 H54 0.9500
C55 C60 1.388(8)
C55 C56 1.392(8)
C56 C57 1.375(8)
C56 H56 0.9500
C57 C58 1.358(9)
C57 H57 0.9500
C58 C59 1.398(9)
C58 H58 0.9500
C59 C60 1.383(8)
C59 H59 0.9500
C60 H60 0.9500
C61 C66 1.395(8)
C61 C62 1.401(9)
C62 C63 1.390(9)
C62 H62 0.9500
C63 C64 1.369(12)
C63 H63 0.9500
C64 C65 1.396(12)
C64 H64 0.9500
C65 C66 1.388(9)
C65 H65 0.9500
C66 H66 0.9500
B2 C73 1.640(8)
B2 C79 1.650(9)
B2 C85 1.653(9)
B2 C67 1.655(9)
C67 C68 1.393(8)
C67 C72 1.399(8)
C68 C69 1.390(8)
C68 H68 0.9500
C69 C70 1.383(9)
C69 H69 0.9500
C70 C71 1.384(9)
C70 H70 0.9500
C71 C72 1.392(8)
C71 H71 0.9500
C72 H72 0.9500
C73 C74 1.391(8)
C73 C78 1.400(8)
C74 C75 1.387(8)
C74 H74 0.9500
C75 C76 1.395(9)
C75 H75 0.9500
C76 C77 1.379(8)
C76 H76 0.9500
C77 C78 1.376(8)
C77 H77 0.9500
C78 H78 0.9500
C79 C84 1.406(8)
C79 C80 1.415(8)
C80 C81 1.389(8)
C80 H80 0.9500
C81 C82 1.390(9)
C81 H81 0.9500
C82 C83 1.367(9)
C82 H82 0.9500
C83 C84 1.393(9)
C83 H83 0.9500
C84 H84 0.9500
C85 C90 1.389(8)
C85 C86 1.406(8)
C86 C87 1.394(8)
C86 H86 0.9500
C87 C88 1.364(8)
C87 H87 0.9500
C88 C89 1.381(8)
C88 H88 0.9500
C89 C90 1.385(8)
C89 H89 0.9500
C90 H90 0.9500
C91 C92 1.372(11)
C91 C96 1.393(11)
C91 H91 0.9500
C92 C93 1.350(12)
C92 H92 0.9500
C93 C94 1.368(12)
C93 H93 0.9500
C94 C95 1.367(13)
C94 H94 0.9500
C95 C96 1.378(12)
C95 H95 0.9500
C96 H96B 0.9500
C97 C102 1.361(8)
C97 C98 1.373(8)
C97 H97 0.9500
C98 C99 1.377(8)
C98 H98 0.9500
C99 C100 1.377(8)
C99 H99 0.9500
C100 C101 1.359(8)
C100 H10A 0.9500
C101 C102 1.363(8)
C101 H10B 0.9500
C102 H10C 0.9500

loop_
_geom_torsion_atom_site_label_1
_geom_torsion_atom_site_label_2
_geom_torsion_atom_site_label_3
_geom_torsion_atom_site_label_4
_geom_torsion
N1 Pt1 P1 O1 1.9(2)
P2 Pt1 P1 O1 -8.0(3)
Cl1 Pt1 P1 O1 -178.12(16)
N1 Pt1 P1 C6 -107.1(3)
P2 Pt1 P1 C6 -117.0(3)
Cl1 Pt1 P1 C6 72.9(2)
N1 Pt1 P1 C10 109.7(3)
P2 Pt1 P1 C10 99.8(3)
Cl1 Pt1 P1 C10 -70.3(2)
N1 Pt1 P2 O2 2.9(2)
P1 Pt1 P2 O2 12.8(3)
Cl1 Pt1 P2 O2 -177.14(18)
N1 Pt1 P2 C14 111.7(3)
P1 Pt1 P2 C14 121.7(3)
Cl1 Pt1 P2 C14 -68.3(3)
N1 Pt1 P2 C18 -104.8(3)
P1 Pt1 P2 C18 -94.9(3)
Cl1 Pt1 P2 C18 75.2(3)
P1 Pt1 N1 C1 0.7(4)
P2 Pt1 N1 C1 177.9(4)
Cl1 Pt1 N1 C1 0(7)
P1 Pt1 N1 C5 -180.0(4)
P2 Pt1 N1 C5 -2.7(4)
Cl1 Pt1 N1 C5 179(100)
C6 P1 O1 C1 116.2(4)
C10 P1 O1 C1 -124.1(4)
Pt1 P1 O1 C1 -4.7(4)
C14 P2 O2 C5 -125.3(5)
C18 P2 O2 C5 114.1(5)
Pt1 P2 O2 C5 -3.5(5)
C5 N1 C1 O1 176.8(5)
Pt1 N1 C1 O1 -3.9(6)
C5 N1 C1 C2 -1.7(8)
Pt1 N1 C1 C2 177.7(4)
P1 O1 C1 N1 5.9(6)
P1 O1 C1 C2 -175.5(4)
N1 C1 C2 C3 1.6(8)
O1 C1 C2 C3 -176.9(5)
C1 C2 C3 C4 -0.5(9)
C2 C3 C4 C5 -0.4(9)
C1 N1 C5 O2 -179.4(5)
Pt1 N1 C5 O2 1.3(7)
C1 N1 C5 C4 0.7(8)
Pt1 N1 C5 C4 -178.6(4)
P2 O2 C5 N1 1.9(7)
P2 O2 C5 C4 -178.1(4)
C3 C4 C5 N1 0.3(9)
C3 C4 C5 O2 -179.6(6)
O1 P1 C6 C9 58.6(5)
C10 P1 C6 C9 -50.3(5)
Pt1 P1 C6 C9 166.3(4)
O1 P1 C6 C8 -176.0(4)
C10 P1 C6 C8 75.0(5)
Pt1 P1 C6 C8 -68.3(4)
O1 P1 C6 C7 -59.6(4)
C10 P1 C6 C7 -168.5(4)
Pt1 P1 C6 C7 48.1(5)
O1 P1 C10 C13 -32.8(5)
C6 P1 C10 C13 76.5(5)
Pt1 P1 C10 C13 -139.7(4)
O1 P1 C10 C11 86.8(4)
C6 P1 C10 C11 -163.8(4)
Pt1 P1 C10 C11 -20.1(5)
O1 P1 C10 C12 -155.9(4)
C6 P1 C10 C12 -46.5(5)
Pt1 P1 C10 C12 97.3(4)
O2 P2 C14 C15 71.4(5)
C18 P2 C14 C15 -179.2(5)
Pt1 P2 C14 C15 -36.5(6)
O2 P2 C14 C16 -171.9(5)
C18 P2 C14 C16 -62.5(6)
Pt1 P2 C14 C16 80.2(5)
O2 P2 C14 C17 -47.5(6)
C18 P2 C14 C17 62.0(7)
Pt1 P2 C14 C17 -155.4(5)
O2 P2 C18 C20 179.5(5)
C14 P2 C18 C20 70.2(6)
Pt1 P2 C18 C20 -73.9(6)
O2 P2 C18 C19 -62.3(5)
C14 P2 C18 C19 -171.7(5)
Pt1 P2 C18 C19 44.2(5)
O2 P2 C18 C21 57.4(6)
C14 P2 C18 C21 -52.0(6)
Pt1 P2 C18 C21 163.9(5)
N2 Pt2 P3 O3 -1.7(2)
P4 Pt2 P3 O3 -4.7(3)
Cl2 Pt2 P3 O3 178.20(16)
N2 Pt2 P3 C27 -108.8(3)
P4 Pt2 P3 C27 -111.8(3)
Cl2 Pt2 P3 C27 71.1(2)
N2 Pt2 P3 C31 105.8(2)
P4 Pt2 P3 C31 102.8(3)
Cl2 Pt2 P3 C31 -74.4(2)
N2 Pt2 P4 O4 -1.42(19)
P3 Pt2 P4 O4 1.6(3)
Cl2 Pt2 P4 O4 178.70(16)
N2 Pt2 P4 C35 106.4(2)
P3 Pt2 P4 C35 109.4(3)
Cl2 Pt2 P4 C35 -73.5(2)
N2 Pt2 P4 C39 -109.4(3)
P3 Pt2 P4 C39 -106.4(3)
Cl2 Pt2 P4 C39 70.7(2)
C27 P3 O3 C22 122.4(5)
C31 P3 O3 C22 -115.7(4)
Pt2 P3 O3 C22 1.5(4)
C35 P4 O4 C26 -116.5(4)
C39 P4 O4 C26 122.9(4)
Pt2 P4 O4 C26 2.0(4)
P3 Pt2 N2 C26 -178.1(4)
P4 Pt2 N2 C26 1.1(4)
Cl2 Pt2 N2 C26 152(38)
P3 Pt2 N2 C22 2.1(4)
P4 Pt2 N2 C22 -178.7(4)
Cl2 Pt2 N2 C22 -28(30)
P3 O3 C22 N2 -0.1(7)
P3 O3 C22 C23 -179.8(4)
C26 N2 C22 O3 178.4(5)
Pt2 N2 C22 O3 -1.8(7)
C26 N2 C22 C23 -1.9(8)
Pt2 N2 C22 C23 177.9(4)
O3 C22 C23 C24 -177.2(5)
N2 C22 C23 C24 3.1(9)
C22 C23 C24 C25 -1.1(9)
C23 C24 C25 C26 -2.0(9)
C22 N2 C26 O4 179.7(5)
Pt2 N2 C26 O4 -0.1(7)
C22 N2 C26 C25 -1.4(8)
Pt2 N2 C26 C25 178.8(4)
P4 O4 C26 N2 -1.5(7)
P4 O4 C26 C25 179.6(4)
C24 C25 C26 N2 3.4(8)
C24 C25 C26 O4 -177.8(5)
O3 P3 C27 C28 -62.9(5)
C31 P3 C27 C28 -171.9(4)
Pt2 P3 C27 C28 44.2(5)
O3 P3 C27 C29 179.3(4)
C31 P3 C27 C29 70.3(5)
Pt2 P3 C27 C29 -73.6(5)
O3 P3 C27 C30 56.5(5)
C31 P3 C27 C30 -52.5(5)
Pt2 P3 C27 C30 163.6(4)
O3 P3 C31 C34 -48.7(5)
C27 P3 C31 C34 59.5(5)
Pt2 P3 C31 C34 -155.2(4)
O3 P3 C31 C33 -172.7(4)
C27 P3 C31 C33 -64.5(5)
Pt2 P3 C31 C33 80.8(4)
O3 P3 C31 C32 70.2(4)
C27 P3 C31 C32 178.4(4)
Pt2 P3 C31 C32 -36.3(4)
O4 P4 C35 C38 -50.7(5)
C39 P4 C35 C38 57.8(5)
Pt2 P4 C35 C38 -157.7(4)
O4 P4 C35 C37 -174.6(4)
C39 P4 C35 C37 -66.1(5)
Pt2 P4 C35 C37 78.4(4)
O4 P4 C35 C36 69.2(4)
C39 P4 C35 C36 177.7(4)
Pt2 P4 C35 C36 -37.8(4)
O4 P4 C39 C41 179.2(4)
C35 P4 C39 C41 70.4(5)
Pt2 P4 C39 C41 -73.2(5)
O4 P4 C39 C42 55.7(5)
C35 P4 C39 C42 -53.2(6)
Pt2 P4 C39 C42 163.2(4)
O4 P4 C39 C40 -63.1(5)
C35 P4 C39 C40 -171.9(4)
Pt2 P4 C39 C40 44.5(5)
C61 B1 C43 C44 -1.6(8)
C49 B1 C43 C44 -123.3(6)
C55 B1 C43 C44 118.2(6)
C61 B1 C43 C48 -176.3(5)
C49 B1 C43 C48 62.0(7)
C55 B1 C43 C48 -56.6(7)
C48 C43 C44 C45 -1.8(10)
B1 C43 C44 C45 -176.8(6)
C43 C44 C45 C46 2.6(12)
C44 C45 C46 C47 -1.7(11)
C45 C46 C47 C48 0.2(11)
C46 C47 C48 C43 0.5(11)
C44 C43 C48 C47 0.3(10)
B1 C43 C48 C47 175.6(6)
C43 B1 C49 C50 105.0(6)
C61 B1 C49 C50 -16.6(8)
C55 B1 C49 C50 -136.9(6)
C43 B1 C49 C54 -74.4(6)
C61 B1 C49 C54 163.9(5)
C55 B1 C49 C54 43.6(7)
C54 C49 C50 C51 -0.5(8)
B1 C49 C50 C51 -179.9(6)
C49 C50 C51 C52 1.7(9)
C50 C51 C52 C53 -1.8(9)
C51 C52 C53 C54 0.8(9)
C52 C53 C54 C49 0.4(9)
C50 C49 C54 C53 -0.5(9)
B1 C49 C54 C53 179.0(5)
C43 B1 C55 C60 -16.4(8)
C61 B1 C55 C60 103.7(6)
C49 B1 C55 C60 -135.5(6)
C43 B1 C55 C56 163.3(5)
C61 B1 C55 C56 -76.6(7)
C49 B1 C55 C56 44.2(7)
C60 C55 C56 C57 -1.8(9)
B1 C55 C56 C57 178.4(6)
C55 C56 C57 C58 3.2(10)
C56 C57 C58 C59 -1.7(10)
C57 C58 C59 C60 -0.8(10)
C58 C59 C60 C55 2.1(10)
C56 C55 C60 C59 -0.8(9)
B1 C55 C60 C59 178.9(6)
C43 B1 C61 C66 -55.9(7)
C49 B1 C61 C66 65.5(7)
C55 B1 C61 C66 -174.7(5)
C43 B1 C61 C62 123.6(6)
C49 B1 C61 C62 -115.1(6)
C55 B1 C61 C62 4.8(8)
C66 C61 C62 C63 -0.7(9)
B1 C61 C62 C63 179.8(6)
C61 C62 C63 C64 1.5(11)
C62 C63 C64 C65 -1.1(11)
C63 C64 C65 C66 0.0(10)
C64 C65 C66 C61 0.8(10)
C62 C61 C66 C65 -0.4(9)
B1 C61 C66 C65 179.1(6)
C73 B2 C67 C68 171.3(5)
C79 B2 C67 C68 -65.8(7)
C85 B2 C67 C68 52.5(7)
C73 B2 C67 C72 -9.3(7)
C79 B2 C67 C72 113.6(6)
C85 B2 C67 C72 -128.1(5)
C72 C67 C68 C69 1.2(8)
B2 C67 C68 C69 -179.3(5)
C67 C68 C69 C70 -1.2(9)
C68 C69 C70 C71 0.9(9)
C69 C70 C71 C72 -0.7(9)
C70 C71 C72 C67 0.8(9)
C68 C67 C72 C71 -1.0(8)
B2 C67 C72 C71 179.5(5)
C79 B2 C73 C74 -33.1(8)
C85 B2 C73 C74 -151.5(5)
C67 B2 C73 C74 89.9(6)
C79 B2 C73 C78 150.8(5)
C85 B2 C73 C78 32.4(7)
C67 B2 C73 C78 -86.2(6)
C78 C73 C74 C75 -0.6(8)
B2 C73 C74 C75 -176.9(6)
C73 C74 C75 C76 0.7(9)
C74 C75 C76 C77 -0.4(9)
C75 C76 C77 C78 0.2(9)
C76 C77 C78 C73 -0.1(9)
C74 C73 C78 C77 0.3(9)
B2 C73 C78 C77 176.7(6)
C73 B2 C79 C84 147.2(6)
C85 B2 C79 C84 -93.7(7)
C67 B2 C79 C84 25.2(8)
C73 B2 C79 C80 -35.0(7)
C85 B2 C79 C80 84.1(6)
C67 B2 C79 C80 -157.0(5)
C84 C79 C80 C81 0.2(9)
B2 C79 C80 C81 -177.8(5)
C79 C80 C81 C82 -0.7(9)
C80 C81 C82 C83 -0.1(9)
C81 C82 C83 C84 1.4(9)
C82 C83 C84 C79 -1.9(9)
C80 C79 C84 C83 1.1(8)
B2 C79 C84 C83 179.0(5)
C73 B2 C85 C90 -109.8(6)
C79 B2 C85 C90 129.7(6)
C67 B2 C85 C90 9.4(8)
C73 B2 C85 C86 67.3(7)
C79 B2 C85 C86 -53.2(7)
C67 B2 C85 C86 -173.5(5)
C90 C85 C86 C87 -3.4(8)
B2 C85 C86 C87 179.2(5)
C85 C86 C87 C88 2.4(9)
C86 C87 C88 C89 -1.1(9)
C87 C88 C89 C90 1.1(9)
C88 C89 C90 C85 -2.4(9)
C86 C85 C90 C89 3.4(8)
B2 C85 C90 C89 -179.3(5)
C96 C91 C92 C93 -0.7(12)
C91 C92 C93 C94 1.6(12)
C92 C93 C94 C95 -1.8(12)
C93 C94 C95 C96 1.2(13)
C94 C95 C96 C91 -0.3(12)
C92 C91 C96 C95 0.1(12)
C102 C97 C98 C99 -1.0(12)
C97 C98 C99 C100 1.0(12)
C98 C99 C100 C101 -0.6(12)
C99 C100 C101 C102 0.4(13)
C98 C97 C102 C101 0.8(12)
C100 C101 C102 C97 -0.5(13)
